data_1555807
loop_
_publ_author_name
'Zhou, Tao'
'Wang, Yanwei'
'Li, Bin'
'Wang, Baiquan'

_publ_section_title
;
 Rh(III)-Catalyzed Carbocyclization of
 3-(Indolin-1-yl)-3-oxopropanenitriles with Alkynes and Alkenes through
 C-H Activation.
;
_journal_issue 19
_journal_name_full 'Organic letters'
_journal_page_first 5066
_journal_page_last 5069
_journal_paper_doi 10.1021/acs.orglett.6b02521
_journal_volume 18
_journal_year 2016
_chemical_formula_moiety 'C19 H20 N2 O3'
_chemical_formula_sum 'C19 H20 N2 O3'
_chemical_formula_weight 324.37
_space_group_crystal_system orthorhombic
_space_group_IT_number 61
_space_group_name_Hall '-P 2ac 2ab'
_space_group_name_H-M_alt 'P b c a'
_atom_sites_solution_hydrogens geom
_atom_sites_solution_primary direct
_audit_creation_date 2016-08-10
_audit_creation_method
;
Olex2 1.2
(compiled 2016.02.19 svn.r3266 for OlexSys, GUI svn.r5155)
;
_cell_angle_alpha 90
_cell_angle_beta 90
_cell_angle_gamma 90
_cell_formula_units_Z 8
_cell_length_a 10.6778(12)
_cell_length_b 15.1304(17)
_cell_length_c 20.376(2)
_cell_measurement_reflns_used 10073
_cell_measurement_temperature 113
_cell_measurement_theta_max 27.5
_cell_measurement_theta_min 3.1
_cell_volume 3291.9(6)
_computing_cell_refinement
;
CrystalClear-SM Expert 2.1 b42 (Rigaku, 2015)
;
_computing_data_collection
;
CrystalClear-SM Expert 2.1 b42 (Rigaku, 2015)
;
_computing_data_reduction
;
CrystalClear-SM Expert 2.1 b42 (Rigaku, 2015)
;
_computing_molecular_graphics 'Olex2 (Dolomanov et al., 2009)'
_computing_publication_material 'Olex2 (Dolomanov et al., 2009)'
_computing_structure_refinement 'ShelXL (Sheldrick, 2015)'
_computing_structure_solution 'ShelXS (Sheldrick, 2008)'
_diffrn_ambient_temperature 113
_diffrn_detector PILT
_diffrn_detector_area_resol_mean 5.8140
_diffrn_measured_fraction_theta_full 0.998
_diffrn_measured_fraction_theta_max 0.998
_diffrn_measurement_details
;
scan:
	Number of images: 360
	           Slice: -105.0000 - 75.0000
	     Image width: 0.5000
	        Exp time: 15.0000
	   Rotation axis: Omega
	           Omega: 0.0000
	             Chi: 45.0000
	             Phi: 0.0000
	             XTD: 44.9677
	          2theta: -15.0844
scan:
	Number of images: 360
	           Slice: -105.0000 - 75.0000
	     Image width: 0.5000
	        Exp time: 15.0000
	   Rotation axis: Omega
	           Omega: 0.0000
	             Chi: 45.0000
	             Phi: 90.0000
	             XTD: 44.9677
	          2theta: -15.0844
scan:
	Number of images: 360
	           Slice: -105.0000 - 75.0000
	     Image width: 0.5000
	        Exp time: 15.0000
	   Rotation axis: Omega
	           Omega: 0.0000
	             Chi: 45.0000
	             Phi: 180.0000
	             XTD: 44.9677
	          2theta: -15.0844
;
_diffrn_measurement_device
;
AFC10: Fixed Chi 2 circle
;
_diffrn_measurement_device_type 'Rigaku Pilatus 200K'
_diffrn_measurement_method '\w scans'
_diffrn_measurement_specimen_support Fiber
_diffrn_orient_matrix_type d*Trek
_diffrn_orient_matrix_UB_11 0.091261
_diffrn_orient_matrix_UB_12 0.010992
_diffrn_orient_matrix_UB_13 0.017926
_diffrn_orient_matrix_UB_21 0.000327
_diffrn_orient_matrix_UB_22 -0.057072
_diffrn_orient_matrix_UB_23 0.033330
_diffrn_orient_matrix_UB_31 0.011017
_diffrn_orient_matrix_UB_32 -0.024071
_diffrn_orient_matrix_UB_33 -0.041325
_diffrn_radiation_monochromator Confocal
_diffrn_radiation_type MoK\a
_diffrn_radiation_wavelength 0.71073
_diffrn_reflns_av_R_equivalents 0.0159
_diffrn_reflns_av_unetI/netI 0.0066
_diffrn_reflns_Laue_measured_fraction_full 0.998
_diffrn_reflns_Laue_measured_fraction_max 0.998
_diffrn_reflns_limit_h_max 13
_diffrn_reflns_limit_h_min -13
_diffrn_reflns_limit_k_max 19
_diffrn_reflns_limit_k_min -19
_diffrn_reflns_limit_l_max 25
_diffrn_reflns_limit_l_min -26
_diffrn_reflns_number 39265
_diffrn_reflns_point_group_measured_fraction_full 0.998
_diffrn_reflns_point_group_measured_fraction_max 0.998
_diffrn_reflns_theta_full 25.242
_diffrn_reflns_theta_max 27.510
_diffrn_reflns_theta_min 3.074
_diffrn_source 'Rotating Anode'
_diffrn_source_current 24.0
_diffrn_source_power 1.2
_diffrn_source_voltage 50.0
_exptl_absorpt_coefficient_mu 0.089
_exptl_absorpt_correction_T_max 1.000
_exptl_absorpt_correction_T_min 0.966
_exptl_absorpt_correction_type multi-scan
_exptl_absorpt_process_details 'REQAB (Rigaku, 1998)'
_exptl_crystal_colour Colorless
_exptl_crystal_density_diffrn 1.309
_exptl_crystal_density_method "'not measured'"
_exptl_crystal_description Prism
_exptl_crystal_F_000 1376
_exptl_crystal_preparation Fiber
_exptl_crystal_size_max 0.2
_exptl_crystal_size_mid 0.18
_exptl_crystal_size_min 0.12
_refine_diff_density_max 0.353
_refine_diff_density_min -0.198
_refine_diff_density_rms 0.040
_refine_ls_extinction_method none
_refine_ls_goodness_of_fit_ref 1.076
_refine_ls_hydrogen_treatment constr
_refine_ls_matrix_type full
_refine_ls_number_parameters 243
_refine_ls_number_reflns 3765
_refine_ls_number_restraints 31
_refine_ls_restrained_S_all 1.083
_refine_ls_R_factor_all 0.0379
_refine_ls_R_factor_gt 0.0350
_refine_ls_shift/su_max 0.002
_refine_ls_shift/su_mean 0.000
_refine_ls_structure_factor_coef Fsqd
_refine_ls_weighting_details 'w=1/[\s^2^(Fo^2^)+(0.0520P)^2^+1.0815P] where P=(Fo^2^+2Fc^2^)/3'
_refine_ls_weighting_scheme calc
_refine_ls_wR_factor_gt 0.0972
_refine_ls_wR_factor_ref 0.0994
_reflns_Friedel_coverage 0.000
_reflns_number_gt 3421
_reflns_number_total 3765
_reflns_threshold_expression 'I > 2\s(I)'
_cod_data_source_file ol6b02521_si_002.cif
_cod_data_source_block m20160328c
_cod_original_cell_volume 3292.0(6)
_cod_database_code 1555807
_shelx_space_group_comment
;
The symmetry employed for this shelxl refinement is uniquely defined
by the following loop, which should always be used as a source of
symmetry information in preference to the above space-group names.
They are only intended as comments.
;
_shelx_estimated_absorpt_t_max 0.989
_shelx_estimated_absorpt_t_min 0.982
_olex2_refinement_description
;
1. Fixed Uiso
 At 1.2 times of:
  All C(H) groups, All C(H,H) groups, All C(H,H,H,H) groups
 At 1.5 times of:
  All C(H,H,H) groups
2. Shared sites
{C17A, C17B}
3. Restrained distances
 C17A-C18A = C18A-C19A = C17B-C18B = C18B-C19B = C16-C17A
 1.54 with sigma of 0.01
 C14-C15
 1.5 with sigma of 0.01
 C15-O3A \\sim C15-O3B
 with sigma of 0.01
4. Uiso/Uaniso restraints and constraints
Uanis(C18A) \\sim Ueq, Uanis(C19A) \\sim Ueq, Uanis(C18B) \\sim Ueq,
Uanis(C19B) \\sim Ueq: with sigma of 0.01 and sigma for terminal atoms of 0.02
Uanis(C17A) = Uanis(C17B)
Uanis(O3A) = Uanis(O3B)
5. Others
 Sof(H16C)=Sof(H16D)=Sof(C17B)=Sof(H17C)=Sof(H17D)=Sof(C18B)=Sof(H18C)=
 Sof(H18D)=Sof(C19B)=Sof(H19D)=Sof(H19E)=Sof(H19F)=1-FVAR(1)
 Sof(H16A)=Sof(H16B)=Sof(C17A)=Sof(H17A)=Sof(H17B)=Sof(C18A)=Sof(H18A)=
 Sof(H18B)=Sof(C19A)=Sof(H19A)=Sof(H19B)=Sof(H19C)=FVAR(1)
 Sof(O3B)=1-FVAR(2)
 Sof(O3A)=FVAR(2)
6.a Secondary CH2 refined with riding coordinates:
 C10(H10A,H10B), C11(H11A,H11B), C14(H14A,H14B), C16(H16A,H16B), C16(H16C,
 H16D), C17A(H17A,H17B), C18A(H18A,H18B), C17B(H17C,H17D), C18B(H18C,H18D)
6.b Aromatic/amide H refined with riding coordinates:
 C5(H5), C6(H6)
6.c Idealised Me refined as rotating group:
 C13(H13A,H13B,H13C), C19A(H19A,H19B,H19C), C19B(H19D,H19E,H19F)
;
_shelx_shelxl_version_number 2016/4
_olex2_submission_special_instructions 'No special instructions were received'

loop_
_space_group_symop_operation_xyz
'x, y, z'
'-x+1/2, -y, z+1/2'
'-x, y+1/2, -z+1/2'
'x+1/2, -y+1/2, -z'
'-x, -y, -z'
'x-1/2, y, -z-1/2'
'x, -y-1/2, z-1/2'
'-x-1/2, y-1/2, z'

loop_
_atom_site_label
_atom_site_type_symbol
_atom_site_fract_x
_atom_site_fract_y
_atom_site_fract_z
_atom_site_U_iso_or_equiv
_atom_site_adp_type
_atom_site_occupancy
_atom_site_site_symmetry_order
_atom_site_calc_flag
_atom_site_refinement_flags_posn
_atom_site_refinement_flags_adp
_atom_site_refinement_flags_occupancy
_atom_site_disorder_assembly
_atom_site_disorder_group
O1 O 0.22288(7) -0.23876(5) 0.44713(4) 0.02542(18) Uani 1 1 d . . . . .
O2 O 0.47333(7) 0.13264(5) 0.32373(4) 0.02622(19) Uani 1 1 d . . . . .
O3A O 0.29764(14) 0.06454(12) 0.29092(5) 0.0395(4) Uani 0.883(4) 1 d D . P A 1
N1 N 0.07161(8) -0.13516(5) 0.42877(4) 0.01627(18) Uani 1 1 d . . . . .
N2 N 0.51572(9) -0.13923(7) 0.43323(5) 0.0294(2) Uani 1 1 d . . . . .
C1 C 0.19295(9) -0.16142(6) 0.43562(5) 0.01728(19) Uani 1 1 d . . . . .
C2 C 0.28420(9) -0.08940(6) 0.42733(5) 0.01622(19) Uani 1 1 d . . . . .
C3 C 0.25306(9) -0.00219(6) 0.41713(4) 0.01482(19) Uani 1 1 d . . . . .
C4 C 0.12271(9) 0.02096(6) 0.41524(4) 0.01483(19) Uani 1 1 d . . . . .
C5 C 0.07029(9) 0.10663(6) 0.40897(5) 0.01724(19) Uani 1 1 d . . . . .
H5 H 0.123435 0.156844 0.406171 0.021 Uiso 1 1 calc R . . . .
C6 C -0.05816(9) 0.11698(6) 0.40693(5) 0.0189(2) Uani 1 1 d . . . . .
H6 H -0.091489 0.175050 0.403910 0.023 Uiso 1 1 calc R . . . .
C7 C -0.14255(9) 0.04448(7) 0.40917(5) 0.0181(2) Uani 1 1 d . . . . .
C8 C -0.09272(9) -0.03928(6) 0.41665(4) 0.01658(19) Uani 1 1 d . . . . .
C9 C 0.03700(9) -0.04837(6) 0.42026(4) 0.01473(19) Uani 1 1 d . . . . .
C10 C -0.03978(9) -0.19337(6) 0.43394(5) 0.0194(2) Uani 1 1 d . . . . .
H10A H -0.045517 -0.220227 0.478141 0.023 Uiso 1 1 calc R . . . .
H10B H -0.036766 -0.241047 0.400704 0.023 Uiso 1 1 calc R . . . .
C11 C -0.15168(9) -0.13035(7) 0.42112(5) 0.0210(2) Uani 1 1 d . . . . .
H11A H -0.194761 -0.145823 0.379666 0.025 Uiso 1 1 calc R . . . .
H11B H -0.212829 -0.133062 0.457589 0.025 Uiso 1 1 calc R . . . .
C12 C 0.41279(9) -0.11707(6) 0.43051(5) 0.0197(2) Uani 1 1 d . . . . .
C13 C -0.28111(9) 0.05913(8) 0.40143(6) 0.0259(2) Uani 1 1 d . . . . .
H13A H -0.303878 0.116489 0.420322 0.039 Uiso 1 1 calc GR . . . .
H13B H -0.326833 0.012100 0.424214 0.039 Uiso 1 1 calc GR . . . .
H13C H -0.302875 0.058359 0.354710 0.039 Uiso 1 1 calc GR . . . .
C14 C 0.35297(9) 0.06629(6) 0.40615(5) 0.01617(19) Uani 1 1 d D . . . .
H14A H 0.433011 0.045170 0.424999 0.019 Uiso 1 1 calc R . . . .
H14B H 0.329450 0.121592 0.429006 0.019 Uiso 1 1 calc R . . . .
C15 C 0.37043(9) 0.08498(7) 0.33355(5) 0.0211(2) Uani 1 1 d D . . . .
C16 C 0.50840(12) 0.15223(8) 0.25587(6) 0.0292(2) Uani 1 1 d D . . . .
H16A H 0.444914 0.127592 0.225553 0.035 Uiso 0.56(2) 1 calc R . P B 1
H16B H 0.590099 0.124522 0.245664 0.035 Uiso 0.56(2) 1 calc R . P B 1
H16C H 0.444914 0.127592 0.225553 0.035 Uiso 0.44(2) 1 calc R . P B 2
H16D H 0.590099 0.124522 0.245664 0.035 Uiso 0.44(2) 1 calc R . P B 2
C17A C 0.51721(12) 0.25078(8) 0.24669(6) 0.0298(2) Uani 0.56(2) 1 d D . P B 1
H17A H 0.554107 0.264606 0.203315 0.036 Uiso 0.56(2) 1 calc R . P B 1
H17B H 0.571039 0.276997 0.281125 0.036 Uiso 0.56(2) 1 calc R . P B 1
C18A C 0.3819(7) 0.2891(5) 0.2514(4) 0.0394(12) Uani 0.56(2) 1 d D U P B 1
H18A H 0.329055 0.261514 0.217143 0.047 Uiso 0.56(2) 1 calc R . P B 1
H18B H 0.345811 0.273657 0.294671 0.047 Uiso 0.56(2) 1 calc R . P B 1
C19A C 0.3791(12) 0.3897(4) 0.2429(3) 0.0566(17) Uani 0.56(2) 1 d D U P B 1
H19A H 0.409600 0.405077 0.199008 0.085 Uiso 0.56(2) 1 calc GR . P B 1
H19B H 0.432794 0.417239 0.276074 0.085 Uiso 0.56(2) 1 calc GR . P B 1
H19C H 0.292991 0.410991 0.248152 0.085 Uiso 0.56(2) 1 calc GR . P B 1
C17B C 0.51721(12) 0.25078(8) 0.24669(6) 0.0298(2) Uani 0.44(2) 1 d D . P B 2
H17C H 0.581419 0.272266 0.277896 0.036 Uiso 0.44(2) 1 calc R . P B 2
H17D H 0.551083 0.260808 0.202079 0.036 Uiso 0.44(2) 1 calc R . P B 2
C18B C 0.4060(8) 0.3102(6) 0.2540(5) 0.0384(17) Uani 0.44(2) 1 d D U P B 2
H18C H 0.367610 0.300177 0.297560 0.046 Uiso 0.44(2) 1 calc R . P B 2
H18D H 0.343091 0.294482 0.220223 0.046 Uiso 0.44(2) 1 calc R . P B 2
C19B C 0.4389(14) 0.4072(5) 0.2472(3) 0.0522(19) Uani 0.44(2) 1 d D U P B 2
H19D H 0.465684 0.419276 0.202026 0.078 Uiso 0.44(2) 1 calc GR . P B 2
H19E H 0.507033 0.421892 0.277492 0.078 Uiso 0.44(2) 1 calc GR . P B 2
H19F H 0.365279 0.443288 0.257543 0.078 Uiso 0.44(2) 1 calc GR . P B 2
O3B O 0.3411(11) 0.0267(8) 0.2945(4) 0.0395(4) Uani 0.117(4) 1 d D . P A 2

loop_
_atom_site_aniso_label
_atom_site_aniso_U_11
_atom_site_aniso_U_22
_atom_site_aniso_U_33
_atom_site_aniso_U_23
_atom_site_aniso_U_13
_atom_site_aniso_U_12
O1 0.0213(4) 0.0133(3) 0.0416(5) 0.0026(3) 0.0012(3) 0.0011(3)
O2 0.0272(4) 0.0305(4) 0.0210(4) 0.0023(3) 0.0044(3) -0.0104(3)
O3A 0.0298(7) 0.0662(10) 0.0224(4) 0.0083(5) -0.0078(4) -0.0200(7)
N1 0.0145(4) 0.0130(4) 0.0214(4) -0.0003(3) 0.0011(3) -0.0024(3)
N2 0.0188(5) 0.0263(5) 0.0431(6) 0.0082(4) 0.0010(4) 0.0032(4)
C1 0.0171(4) 0.0139(4) 0.0209(4) -0.0006(3) 0.0011(4) 0.0004(3)
C2 0.0138(4) 0.0154(4) 0.0195(4) 0.0004(3) 0.0004(3) 0.0004(3)
C3 0.0147(4) 0.0149(4) 0.0148(4) 0.0000(3) -0.0001(3) -0.0008(3)
C4 0.0145(4) 0.0149(4) 0.0150(4) 0.0003(3) -0.0005(3) -0.0002(3)
C5 0.0177(5) 0.0156(4) 0.0185(4) 0.0010(3) -0.0007(3) -0.0004(3)
C6 0.0198(5) 0.0171(4) 0.0197(4) 0.0009(3) -0.0019(4) 0.0039(4)
C7 0.0153(4) 0.0226(5) 0.0164(4) -0.0007(4) -0.0014(3) 0.0021(4)
C8 0.0145(4) 0.0192(5) 0.0161(4) -0.0016(3) 0.0000(3) -0.0017(3)
C9 0.0158(4) 0.0143(4) 0.0141(4) -0.0006(3) 0.0002(3) 0.0005(3)
C10 0.0166(5) 0.0162(4) 0.0255(5) -0.0016(4) 0.0018(4) -0.0055(3)
C11 0.0157(5) 0.0203(5) 0.0269(5) -0.0020(4) 0.0004(4) -0.0037(4)
C12 0.0188(5) 0.0153(4) 0.0251(5) 0.0033(4) 0.0011(4) 0.0000(4)
C13 0.0154(5) 0.0301(5) 0.0323(6) -0.0011(4) -0.0036(4) 0.0039(4)
C14 0.0146(4) 0.0152(4) 0.0187(4) 0.0013(3) -0.0003(3) -0.0013(3)
C15 0.0185(5) 0.0232(5) 0.0216(5) 0.0020(4) 0.0010(4) -0.0028(4)
C16 0.0336(6) 0.0310(6) 0.0230(5) 0.0039(4) 0.0104(4) -0.0018(5)
C17A 0.0371(6) 0.0294(6) 0.0229(5) 0.0041(4) 0.0020(5) -0.0050(5)
C18A 0.060(3) 0.026(2) 0.0327(17) -0.0015(17) -0.0011(19) 0.0165(19)
C19A 0.104(5) 0.035(2) 0.0313(15) -0.0001(14) 0.001(2) 0.017(3)
C17B 0.0371(6) 0.0294(6) 0.0229(5) 0.0041(4) 0.0020(5) -0.0050(5)
C18B 0.054(3) 0.038(3) 0.0226(18) 0.000(2) 0.003(2) 0.014(3)
C19B 0.094(5) 0.031(2) 0.032(2) 0.0001(17) 0.005(3) 0.019(3)
O3B 0.0298(7) 0.0662(10) 0.0224(4) 0.0083(5) -0.0078(4) -0.0200(7)

loop_
_atom_type_symbol
_atom_type_description
_atom_type_scat_dispersion_real
_atom_type_scat_dispersion_imag
_atom_type_scat_source
C C 0.0033 0.0016 'International Tables Vol C Tables 4.2.6.8 and 6.1.1.4'
H H 0.0000 0.0000 'International Tables Vol C Tables 4.2.6.8 and 6.1.1.4'
N N 0.0061 0.0033 'International Tables Vol C Tables 4.2.6.8 and 6.1.1.4'
O O 0.0106 0.0060 'International Tables Vol C Tables 4.2.6.8 and 6.1.1.4'

loop_
_geom_angle_atom_site_label_1
_geom_angle_atom_site_label_2
_geom_angle_atom_site_label_3
_geom_angle
C15 O2 C16 117.63(9)
C1 N1 C9 123.16(8)
C18B C17B C16 122.2(4)
C19A C18A C17A 112.4(5)
C18A C17A H17A 110.2
H17A C17A H17B 108.5
C1 N1 C10 125.59(8)
C9 N1 C10 111.12(8)
O1 C1 N1 122.80(9)
O1 C1 C2 123.50(9)
C18A C17A H17B 110.2
C19A C18A H18A 109.1
C17A C18A H18A 109.1
C19A C18A H18B 109.1
C17A C18A H18B 109.1
N1 C1 C2 113.70(8)
C3 C2 C1 124.56(9)
C3 C2 C12 121.12(9)
C12 C2 C1 114.32(8)
C2 C3 C4 118.16(8)
C2 C3 C14 120.76(8)
C4 C3 C14 121.04(8)
C5 C4 C3 127.45(9)
C9 C4 C3 116.76(8)
C9 C4 C5 115.78(8)
C4 C5 H5 120.1
H18A C18A H18B 107.9
C18A C19A H19A 109.5
C18A C19A H19B 109.5
H19A C19A H19B 109.5
H19A C19A H19C 109.5
H19B C19A H19C 109.5
C18A C19A H19C 109.5
C18B C17B H17C 106.8
H17C C17B H17D 106.6
C18B C17B H17D 106.8
C17B C18B H18C 109.0
C19B C18B H18C 109.0
C17B C18B H18D 109.0
H18C C18B H18D 107.8
C19B C18B H18D 109.0
C17B C18B C19B 112.9(5)
C18B C19B H19D 109.5
H19D C19B H19E 109.5
C18B C19B H19E 109.5
C18B C19B H19F 109.5
H19D C19B H19F 109.5
H19E C19B H19F 109.5
O3A C15 O2 124.29(10)
O3B C15 O2 120.2(4)
O3B C15 C14 117.8(5)
O3A C15 C14 125.11(10)
C17A C16 H16A 109.8
H16A C16 H16B 108.2
C17A C16 H16B 109.8
C17B C16 H16C 109.8
H16C C16 H16D 108.2
C17B C16 H16D 109.8
C6 C5 C4 119.89(9)
C6 C5 H5 120.1
C5 C6 H6 118.6
C5 C6 C7 122.79(9)
C7 C6 H6 118.6
C6 C7 C13 120.45(9)
C8 C7 C6 117.85(9)
C8 C7 C13 121.67(9)
C7 C8 C9 118.59(9)
C7 C8 C11 132.77(9)
C9 C8 C11 108.63(8)
N1 C9 C4 123.42(9)
N1 C9 C8 111.59(8)
C8 C9 C4 124.99(9)
N1 C10 H10A 111.0
N1 C10 H10B 111.0
N1 C10 C11 103.93(8)
H10A C10 H10B 109.0
C11 C10 H10A 111.0
C11 C10 H10B 111.0
C8 C11 C10 104.40(8)
C8 C11 H11A 110.9
C8 C11 H11B 110.9
C10 C11 H11A 110.9
C10 C11 H11B 110.9
H11A C11 H11B 108.9
N2 C12 C2 179.84(13)
C7 C13 H13A 109.5
C7 C13 H13B 109.5
C7 C13 H13C 109.5
H13A C13 H13B 109.5
H13A C13 H13C 109.5
H13B C13 H13C 109.5
C3 C14 H14A 109.4
C3 C14 H14B 109.4
C3 C14 C15 111.14(8)
H14A C14 H14B 108.0
C15 C14 H14A 109.4
C15 C14 H14B 109.4
O2 C15 C14 110.44(8)
O2 C16 H16A 109.8
O2 C16 H16B 109.8
O2 C16 H16C 109.8
O2 C16 H16D 109.8
O2 C16 C17A 109.52(9)
O2 C16 C17B 109.52(9)
C16 C17A H17A 110.2
C16 C17A H17B 110.2
C16 C17A C18A 107.6(3)
C16 C17B H17C 106.8
C16 C17B H17D 106.8

loop_
_geom_bond_atom_site_label_1
_geom_bond_atom_site_label_2
_geom_bond_distance
O1 C1 1.2356(12)
O3A C15 1.2060(15)
C17A H17A 0.9900
C17A H17B 0.9900
C17A C18A 1.560(6)
C18A H18A 0.9900
C18A H18B 0.9900
C18A C19A 1.532(6)
C19A H19A 0.9800
C19A H19B 0.9800
C19A H19C 0.9800
C17B H17C 0.9900
C17B H17D 0.9900
C17B C18B 1.496(7)
C18B H18C 0.9900
C18B H18D 0.9900
C18B C19B 1.517(6)
C19B H19D 0.9800
C19B H19E 0.9800
C19B H19F 0.9800
O2 C15 1.3294(12)
O2 C16 1.4629(13)
N1 C1 1.3624(12)
N1 C9 1.3751(12)
N1 C10 1.4837(12)
N2 C12 1.1504(14)
C1 C2 1.4715(13)
C2 C3 1.3767(13)
C2 C12 1.4369(13)
C3 C4 1.4357(13)
C3 C14 1.5039(13)
C4 C5 1.4177(13)
C4 C9 1.3958(13)
C5 H5 0.9500
C5 C6 1.3811(14)
C6 H6 0.9500
C6 C7 1.4202(14)
C7 C8 1.3829(14)
C7 C13 1.5043(13)
C8 C9 1.3940(13)
C8 C11 1.5176(13)
C10 H10A 0.9900
C10 H10B 0.9900
C10 C11 1.5508(14)
C11 H11A 0.9900
C11 H11B 0.9900
C13 H13A 0.9800
C13 H13B 0.9800
C13 H13C 0.9800
C14 H14A 0.9900
C14 H14B 0.9900
C14 C15 1.5176(13)
C15 O3B 1.229(7)
C16 H16A 0.9900
C16 H16B 0.9900
C16 H16C 0.9900
C16 H16D 0.9900
C16 C17A 1.5056(16)
C16 C17B 1.5056(16)

loop_
_geom_torsion_atom_site_label_1
_geom_torsion_atom_site_label_2
_geom_torsion_atom_site_label_3
_geom_torsion_atom_site_label_4
_geom_torsion
O1 C1 C2 C3 -177.24(10)
O1 C1 C2 C12 2.91(14)
O2 C16 C17B C18B -63.7(5)
C15 O2 C16 C17B 122.82(11)
C15 O2 C16 C17A 122.82(11)
C16 O2 C15 O3B 34.1(8)
C16 O2 C15 O3A -7.83(19)
O2 C16 C17A C18A -69.1(4)
N1 C1 C2 C3 3.39(14)
N1 C1 C2 C12 -176.46(8)
N1 C10 C11 C8 -5.61(10)
C1 N1 C9 C4 2.58(14)
C1 N1 C9 C8 -178.08(9)
C1 N1 C10 C11 -179.17(9)
C1 C2 C3 C4 0.86(14)
C1 C2 C3 C14 -177.22(9)
C2 C3 C4 C5 176.31(9)
C2 C3 C4 C9 -3.54(13)
C2 C3 C14 C15 98.00(10)
C3 C4 C5 C6 178.96(9)
C3 C4 C9 N1 2.06(13)
C3 C4 C9 C8 -177.19(9)
C3 C14 C15 O2 -168.51(8)
C4 C3 C14 C15 -80.02(11)
C4 C5 C6 C7 -1.68(15)
C5 C4 C9 N1 -177.81(8)
C5 C4 C9 C8 2.94(14)
C5 C6 C7 C8 2.96(14)
C5 C6 C7 C13 -175.16(9)
C6 C7 C8 C9 -1.27(13)
C6 C7 C8 C11 179.90(10)
C7 C8 C9 N1 178.97(8)
C7 C8 C9 C4 -1.70(14)
C7 C8 C11 C10 -176.31(10)
C9 N1 C1 O1 175.58(9)
C9 N1 C1 C2 -5.04(13)
C9 N1 C10 C11 4.85(10)
C9 C4 C5 C6 -1.19(13)
C9 C8 C11 C10 4.77(10)
C10 N1 C1 O1 0.06(15)
C10 N1 C1 C2 179.43(8)
C10 N1 C9 C4 178.68(8)
C10 N1 C9 C8 -1.98(11)
C11 C8 C9 N1 -1.94(11)
C11 C8 C9 C4 177.39(9)
C12 C2 C3 C4 -179.30(9)
C12 C2 C3 C14 2.62(14)
C13 C7 C8 C9 176.82(9)
C13 C7 C8 C11 -2.01(16)
C14 C3 C4 C5 -5.61(14)
C14 C3 C4 C9 174.54(8)
C3 C14 C15 O3B -25.1(7)
C3 C14 C15 O3A 15.83(18)
C16 C17A C18A C19A 179.9(4)
C16 C17B C18B C19B 176.0(4)
C16 O2 C15 C14 176.46(8)
